data_2213670
loop_
_publ_author_name
'Aghabozorg, Hossein'
'Sadrkhanlou, Elahe'
'Soleimannejad, Janet'
'Adams, Harry'

_publ_section_title
;
 2,9-Dimethyl-1,10-phenanthrolinium
 bis(pyridine-2,6-dicarboxylato-\k^3^<i>O</i>,<i>N</i>,<i>O</i>')ferrate(III)
 dihydrate
;
_journal_coeditor_code BH2100
_journal_issue 6
_journal_name_full 'Acta Crystallographica Section E'
_journal_page_first m1760
_journal_page_last m1760
_journal_paper_doi 10.1107/S1600536807025081
_journal_volume 63
_journal_year 2007
_chemical_formula_iupac '(C14 H13 N2) [Fe (C7 H3 N1 O4)2] , 2H2 O'
_chemical_formula_moiety 'C14 H13 N2 + , C14 H6 Fe N2 O8 - , 2H2 O'
_chemical_formula_sum 'C28 H23 Fe N4 O10'
_chemical_formula_weight 631.35
_chemical_name_systematic
;
2,9-Dimethyl-1,10-phenanthrolinium
bis(pyridine-2,6-dicarboxylato-\k^3^O,N,O')ferrate(III) dihydrate
;
_space_group_IT_number 14
_symmetry_cell_setting monoclinic
_symmetry_space_group_name_Hall '-P 2yn'
_symmetry_space_group_name_H-M 'P 1 21/n 1'
_atom_sites_solution_hydrogens geom
_atom_sites_solution_primary direct
_atom_sites_solution_secondary difmap
_audit_creation_method SHELXL97
_cell_angle_alpha 90.00
_cell_angle_beta 94.826(3)
_cell_angle_gamma 90.00
_cell_formula_units_Z 4
_cell_length_a 8.9535(14)
_cell_length_b 18.607(3)
_cell_length_c 15.674(2)
_cell_measurement_reflns_used 3591
_cell_measurement_temperature 150(2)
_cell_measurement_theta_max 25.33
_cell_measurement_theta_min 2.50
_cell_volume 2602.0(7)
_computing_cell_refinement 'SAINT-Plus (Bruker, 1998)'
_computing_data_collection 'SMART (Bruker, 1998)'
_computing_data_reduction SAINT-Plus
_computing_molecular_graphics 'SHELXTL (Bruker, 1998)'
_computing_publication_material SHELXTL
_computing_structure_refinement 'SHELXL97 (Sheldrick, 1997)'
_computing_structure_solution 'SHELXS97 (Sheldrick, 1997)'
_diffrn_ambient_temperature 150(2)
_diffrn_detector_area_resol_mean 100
_diffrn_measured_fraction_theta_full 1.000
_diffrn_measured_fraction_theta_max 0.985
_diffrn_measurement_device_type 'Bruker SMART'
_diffrn_measurement_method \w
_diffrn_radiation_monochromator graphite
_diffrn_radiation_source 'fine-focus sealed tube'
_diffrn_radiation_type MoK\a
_diffrn_radiation_wavelength 0.71073
_diffrn_reflns_av_R_equivalents 0.1268
_diffrn_reflns_av_sigmaI/netI 0.1240
_diffrn_reflns_limit_h_max 11
_diffrn_reflns_limit_h_min -11
_diffrn_reflns_limit_k_max 23
_diffrn_reflns_limit_k_min -24
_diffrn_reflns_limit_l_max 20
_diffrn_reflns_limit_l_min -20
_diffrn_reflns_number 29654
_diffrn_reflns_theta_full 25.00
_diffrn_reflns_theta_max 27.66
_diffrn_reflns_theta_min 1.70
_diffrn_standards_decay_% 0
_diffrn_standards_number 0
_exptl_absorpt_coefficient_mu 0.650
_exptl_absorpt_correction_T_max 0.9498
_exptl_absorpt_correction_T_min 0.7369
_exptl_absorpt_correction_type multi-scan
_exptl_absorpt_process_details '(SADABS; Sheldrick, 1998)'
_exptl_crystal_colour 'pale yellow'
_exptl_crystal_density_diffrn 1.612
_exptl_crystal_density_method 'not measured'
_exptl_crystal_description plate
_exptl_crystal_F_000 1300
_exptl_crystal_size_max 0.50
_exptl_crystal_size_mid 0.40
_exptl_crystal_size_min 0.08
_refine_diff_density_max 0.553
_refine_diff_density_min -0.806
_refine_ls_extinction_method none
_refine_ls_goodness_of_fit_ref 0.887
_refine_ls_hydrogen_treatment constr
_refine_ls_matrix_type full
_refine_ls_number_parameters 390
_refine_ls_number_reflns 5986
_refine_ls_number_restraints 0
_refine_ls_restrained_S_all 0.887
_refine_ls_R_factor_all 0.1400
_refine_ls_R_factor_gt 0.0582
_refine_ls_shift/su_max 0.001
_refine_ls_shift/su_mean 0.000
_refine_ls_structure_factor_coef Fsqd
_refine_ls_weighting_details 'calc w = 1/[\s^2^(Fo^2^)+(0.0795P)^2^] where P=(Fo^2^+2Fc^2^)/3'
_refine_ls_weighting_scheme calc
_refine_ls_wR_factor_gt 0.1367
_refine_ls_wR_factor_ref 0.1654
_reflns_number_gt 2776
_reflns_number_total 5986
_reflns_threshold_expression I>2\s(I)
_cod_data_source_file bh2100.cif
_cod_data_source_block I
_cod_original_cell_volume 2602.1(7)
_cod_original_sg_symbol_H-M 'P 21/n'
_cod_database_code 2213670
_cod_database_fobs_code 2213670

loop_
_symmetry_equiv_pos_as_xyz
'x, y, z'
'-x+1/2, y+1/2, -z+1/2'
'-x, -y, -z'
'x-1/2, -y-1/2, z-1/2'

loop_
_atom_site_type_symbol
_atom_site_label
_atom_site_fract_x
_atom_site_fract_y
_atom_site_fract_z
_atom_site_U_iso_or_equiv
_atom_site_adp_type
_atom_site_calc_flag
_atom_site_refinement_flags
_atom_site_occupancy
Fe Fe1 0.00816(6) 0.59166(3) 0.79981(3) 0.03083(19) Uani d . 1
N N1 0.0103(3) 0.59937(17) 0.66923(19) 0.0271(7) Uani d . 1
N N2 0.0118(3) 0.60327(17) 0.93011(19) 0.0290(8) Uani d . 1
N N3 0.1130(3) 0.85237(17) 1.1817(2) 0.0308(8) Uani d . 1
H H3A 0.1723 0.8278 1.2255 0.037 Uiso d R 1
N N4 0.3022(3) 0.74239(18) 1.1490(2) 0.0337(8) Uani d . 1
O O1 0.1666(3) 0.66723(15) 0.78243(16) 0.0374(7) Uani d . 1
O O2 0.2907(3) 0.72973(16) 0.68816(17) 0.0453(8) Uani d . 1
O O3 -0.2573(3) 0.46501(16) 0.63913(18) 0.0467(8) Uani d . 1
O O4 -0.1384(3) 0.51698(14) 0.75482(16) 0.0351(7) Uani d . 1
O O5 0.1630(3) 0.52142(15) 0.84458(17) 0.0382(7) Uani d . 1
O O6 0.2980(3) 0.47772(17) 0.9602(2) 0.0555(9) Uani d . 1
O O7 -0.2787(3) 0.72774(17) 0.91050(18) 0.0516(9) Uani d . 1
O O8 -0.1594(3) 0.66250(15) 0.81730(16) 0.0390(7) Uani d . 1
O O9 0.1840(3) 0.43660(17) 0.69343(19) 0.0573(9) Uani d . 1
H H9B 0.1065 0.4021 0.6964 0.069 Uiso d R 1
H H9A 0.1900 0.4509 0.7518 0.069 Uiso d R 1
O O10 0.4860(3) 0.80382(17) 0.80094(18) 0.0598(9) Uani d . 1
H H10B 0.5093 0.8536 0.8009 0.072 Uiso d R 1
H H10A 0.5375 0.7847 0.8514 0.072 Uiso d R 1
C C1 0.1945(4) 0.6862(2) 0.7062(3) 0.0352(10) Uani d . 1
C C2 0.0991(4) 0.6478(2) 0.6361(2) 0.0295(9) Uani d . 1
C C3 0.0992(4) 0.6569(2) 0.5490(2) 0.0361(10) Uani d . 1
H H3 0.1638 0.6907 0.5256 0.043 Uiso calc R 1
C C4 0.0022(4) 0.6152(2) 0.4967(3) 0.0377(10) Uani d . 1
H H4 -0.0015 0.6203 0.4363 0.045 Uiso calc R 1
C C5 -0.0902(4) 0.5654(2) 0.5332(3) 0.0349(10) Uani d . 1
H H5 -0.1581 0.5368 0.4979 0.042 Uiso calc R 1
C C6 -0.0822(4) 0.5584(2) 0.6199(2) 0.0294(9) Uani d . 1
C C7 -0.1676(4) 0.5071(2) 0.6735(3) 0.0335(10) Uani d . 1
C C8 0.2013(4) 0.5167(2) 0.9265(3) 0.0356(10) Uani d . 1
C C9 0.1112(4) 0.5660(2) 0.9794(3) 0.0311(9) Uani d . 1
C C10 0.1242(5) 0.5746(2) 1.0666(3) 0.0384(11) Uani d . 1
H H10 0.1962 0.5482 1.1020 0.046 Uiso calc R 1
C C11 0.0282(5) 0.6232(2) 1.1014(3) 0.0416(11) Uani d . 1
H H11 0.0336 0.6296 1.1617 0.050 Uiso calc R 1
C C12 -0.0744(5) 0.6620(2) 1.0500(2) 0.0382(11) Uani d . 1
H H12 -0.1390 0.6956 1.0739 0.046 Uiso calc R 1
C C13 -0.0806(4) 0.6508(2) 0.9628(2) 0.0328(10) Uani d . 1
C C14 -0.1835(4) 0.6849(2) 0.8936(3) 0.0357(10) Uani d . 1
C C15 0.0199(5) 0.9230(3) 1.2958(3) 0.0496(13) Uani d . 1
H H15C 0.0366 0.8793 1.3304 0.074 Uiso calc R 1
H H15B -0.0775 0.9438 1.3062 0.074 Uiso calc R 1
H H15A 0.0994 0.9578 1.3118 0.074 Uiso calc R 1
C C16 0.0215(4) 0.9047(2) 1.2041(3) 0.0404(11) Uani d . 1
C C17 -0.0667(5) 0.9402(2) 1.1396(3) 0.0454(12) Uani d . 1
H H17 -0.1329 0.9774 1.1539 0.054 Uiso calc R 1
C C18 -0.0577(4) 0.9213(2) 1.0562(3) 0.0457(12) Uani d . 1
H H18 -0.1187 0.9456 1.0128 0.055 Uiso calc R 1
C C19 0.0387(4) 0.8672(2) 1.0329(3) 0.0359(10) Uani d . 1
C C20 0.0586(5) 0.8467(2) 0.9465(3) 0.0442(11) Uani d . 1
H H20 0.0003 0.8696 0.9009 0.053 Uiso calc R 1
C C21 0.1576(5) 0.7959(2) 0.9285(3) 0.0428(11) Uani d . 1
H H21 0.1706 0.7845 0.8705 0.051 Uiso calc R 1
C C22 0.2434(4) 0.7591(2) 0.9956(3) 0.0358(10) Uani d . 1
C C23 0.3494(5) 0.7056(2) 0.9805(3) 0.0397(11) Uani d . 1
H H23 0.3669 0.6928 0.9235 0.048 Uiso calc R 1
C C24 0.4261(5) 0.6725(2) 1.0473(3) 0.0429(11) Uani d . 1
H H24 0.4982 0.6367 1.0373 0.052 Uiso calc R 1
C C25 0.3988(4) 0.6913(2) 1.1322(3) 0.0390(11) Uani d . 1
C C26 0.4740(5) 0.6527(3) 1.2077(3) 0.0553(13) Uani d . 1
H H26C 0.4998 0.6871 1.2539 0.083 Uiso calc R 1
H H26B 0.5655 0.6295 1.1911 0.083 Uiso calc R 1
H H26A 0.4061 0.6162 1.2275 0.083 Uiso calc R 1
C C27 0.2274(4) 0.7761(2) 1.0811(2) 0.0323(9) Uani d . 1
C C28 0.1244(4) 0.8313(2) 1.0993(2) 0.0321(10) Uani d . 1

loop_
_atom_site_aniso_label
_atom_site_aniso_U_11
_atom_site_aniso_U_22
_atom_site_aniso_U_33
_atom_site_aniso_U_12
_atom_site_aniso_U_13
_atom_site_aniso_U_23
Fe1 0.0346(3) 0.0349(4) 0.0232(3) -0.0007(3) 0.0037(2) -0.0011(3)
N1 0.0287(17) 0.0283(19) 0.0244(16) 0.0021(15) 0.0027(13) -0.0016(15)
N2 0.0318(18) 0.032(2) 0.0233(17) -0.0043(15) 0.0002(14) -0.0010(15)
N3 0.0239(17) 0.036(2) 0.0317(19) -0.0033(15) -0.0006(14) 0.0042(16)
N4 0.0345(19) 0.034(2) 0.0315(19) -0.0059(16) -0.0070(15) -0.0004(16)
O1 0.0468(17) 0.0402(18) 0.0247(15) -0.0065(14) -0.0004(12) -0.0026(13)
O2 0.0473(18) 0.046(2) 0.0425(18) -0.0196(16) 0.0046(14) 0.0031(15)
O3 0.0488(19) 0.044(2) 0.0463(19) -0.0172(16) -0.0025(15) -0.0075(16)
O4 0.0382(16) 0.0403(18) 0.0271(15) -0.0050(13) 0.0042(12) 0.0022(13)
O5 0.0404(17) 0.0379(18) 0.0368(17) 0.0023(14) 0.0058(13) -0.0042(14)
O6 0.053(2) 0.052(2) 0.059(2) 0.0143(17) -0.0112(16) 0.0048(17)
O7 0.0519(19) 0.054(2) 0.049(2) 0.0192(17) 0.0067(15) -0.0050(17)
O8 0.0437(17) 0.0455(19) 0.0271(16) 0.0076(14) -0.0010(13) -0.0008(14)
O9 0.069(2) 0.054(2) 0.050(2) -0.0097(18) 0.0111(17) -0.0099(17)
O10 0.084(3) 0.042(2) 0.050(2) 0.0052(18) -0.0086(18) -0.0004(17)
C1 0.035(2) 0.031(3) 0.039(3) 0.004(2) 0.0014(19) 0.003(2)
C2 0.029(2) 0.029(2) 0.031(2) 0.0010(18) 0.0052(17) 0.0006(19)
C3 0.040(2) 0.036(3) 0.034(2) 0.002(2) 0.0096(19) 0.008(2)
C4 0.047(3) 0.040(3) 0.026(2) 0.010(2) 0.0002(19) 0.000(2)
C5 0.038(2) 0.031(2) 0.035(2) 0.0081(19) -0.0026(19) -0.005(2)
C6 0.028(2) 0.028(2) 0.032(2) 0.0048(18) 0.0011(17) -0.0052(19)
C7 0.034(2) 0.034(3) 0.033(2) 0.005(2) 0.0022(18) 0.000(2)
C8 0.031(2) 0.035(3) 0.040(3) -0.008(2) 0.0027(19) 0.000(2)
C9 0.034(2) 0.029(2) 0.031(2) -0.0057(18) 0.0021(18) 0.0056(19)
C10 0.043(3) 0.041(3) 0.030(2) -0.015(2) -0.0042(19) 0.006(2)
C11 0.056(3) 0.047(3) 0.021(2) -0.021(2) 0.002(2) -0.003(2)
C12 0.044(3) 0.040(3) 0.032(2) -0.008(2) 0.007(2) -0.010(2)
C13 0.034(2) 0.033(3) 0.032(2) -0.0094(19) 0.0051(18) -0.001(2)
C14 0.037(2) 0.034(3) 0.036(3) 0.002(2) 0.0032(19) -0.001(2)
C15 0.041(3) 0.060(3) 0.049(3) 0.003(2) 0.015(2) -0.011(3)
C16 0.027(2) 0.045(3) 0.050(3) -0.006(2) 0.008(2) -0.003(2)
C17 0.029(2) 0.044(3) 0.063(3) 0.002(2) 0.005(2) 0.000(3)
C18 0.030(2) 0.044(3) 0.062(3) 0.000(2) -0.004(2) 0.012(3)
C19 0.028(2) 0.036(3) 0.043(3) -0.0035(19) -0.0033(18) 0.006(2)
C20 0.053(3) 0.045(3) 0.032(3) -0.001(2) -0.013(2) 0.007(2)
C21 0.058(3) 0.041(3) 0.029(2) -0.007(2) -0.002(2) 0.002(2)
C22 0.040(2) 0.034(3) 0.034(2) -0.010(2) 0.0036(19) -0.003(2)
C23 0.046(3) 0.039(3) 0.035(3) -0.010(2) 0.009(2) -0.004(2)
C24 0.044(3) 0.034(3) 0.051(3) -0.002(2) 0.008(2) -0.004(2)
C25 0.036(2) 0.035(3) 0.044(3) -0.005(2) -0.006(2) 0.001(2)
C26 0.062(3) 0.045(3) 0.057(3) 0.009(3) -0.007(2) 0.004(3)
C27 0.030(2) 0.031(2) 0.035(2) -0.0062(19) 0.0004(17) -0.001(2)
C28 0.030(2) 0.034(3) 0.032(2) -0.0071(19) 0.0009(17) 0.0021(19)

loop_
_atom_type_symbol
_atom_type_description
_atom_type_scat_dispersion_real
_atom_type_scat_dispersion_imag
_atom_type_scat_source
C C 0.0033 0.0016 'International Tables Vol C Tables 4.2.6.8 and 6.1.1.4'
H H 0.0000 0.0000 'International Tables Vol C Tables 4.2.6.8 and 6.1.1.4'
N N 0.0061 0.0033 'International Tables Vol C Tables 4.2.6.8 and 6.1.1.4'
O O 0.0106 0.0060 'International Tables Vol C Tables 4.2.6.8 and 6.1.1.4'
Fe Fe 0.3463 0.8444 'International Tables Vol C Tables 4.2.6.8 and 6.1.1.4'

loop_
_geom_angle_atom_site_label_1
_geom_angle_atom_site_label_2
_geom_angle_atom_site_label_3
_geom_angle
O5 Fe1 O4 94.88(11)
O5 Fe1 O1 91.61(11)
O4 Fe1 O1 151.51(10)
O5 Fe1 O8 151.48(11)
O4 Fe1 O8 91.63(11)
O1 Fe1 O8 95.78(12)
O5 Fe1 N2 76.47(12)
O4 Fe1 N2 112.29(11)
O1 Fe1 N2 96.20(11)
O8 Fe1 N2 75.37(12)
O5 Fe1 N1 109.44(11)
O4 Fe1 N1 75.98(11)
O1 Fe1 N1 75.70(11)
O8 Fe1 N1 99.08(11)
N2 Fe1 N1 169.85(12)
C6 N1 C2 121.6(3)
C6 N1 Fe1 118.9(3)
C2 N1 Fe1 119.4(3)
C9 N2 C13 121.9(3)
C9 N2 Fe1 118.6(3)
C13 N2 Fe1 119.4(3)
C16 N3 C28 123.7(4)
C16 N3 H3A 118.6
C28 N3 H3A 117.7
C25 N4 C27 117.5(3)
C1 O1 Fe1 120.4(3)
C7 O4 Fe1 121.3(3)
C8 O5 Fe1 120.6(3)
C14 O8 Fe1 120.9(3)
H9B O9 H9A 97.1
H10B O10 H10A 105.9
O2 C1 O1 125.9(4)
O2 C1 C2 120.4(4)
O1 C1 C2 113.7(3)
N1 C2 C3 121.3(4)
N1 C2 C1 110.7(3)
C3 C2 C1 127.9(4)
C2 C3 C4 117.8(4)
C2 C3 H3 121.1
C4 C3 H3 121.1
C3 C4 C5 119.6(4)
C3 C4 H4 120.2
C5 C4 H4 120.2
C6 C5 C4 119.3(4)
C6 C5 H5 120.4
C4 C5 H5 120.4
N1 C6 C5 120.4(4)
N1 C6 C7 110.9(3)
C5 C6 C7 128.7(4)
O3 C7 O4 126.9(4)
O3 C7 C6 120.2(4)
O4 C7 C6 112.8(4)
O6 C8 O5 126.0(4)
O6 C8 C9 121.0(4)
O5 C8 C9 113.0(4)
N2 C9 C10 121.1(4)
N2 C9 C8 111.1(3)
C10 C9 C8 127.8(4)
C9 C10 C11 117.6(4)
C9 C10 H10 121.2
C11 C10 H10 121.2
C12 C11 C10 121.1(4)
C12 C11 H11 119.4
C10 C11 H11 119.4
C11 C12 C13 118.0(4)
C11 C12 H12 121.0
C13 C12 H12 121.0
N2 C13 C12 120.2(4)
N2 C13 C14 111.3(3)
C12 C13 C14 128.5(4)
O7 C14 O8 125.8(4)
O7 C14 C13 121.3(4)
O8 C14 C13 112.9(3)
C16 C15 H15C 109.5
C16 C15 H15B 109.5
H15C C15 H15B 109.5
C16 C15 H15A 109.5
H15C C15 H15A 109.5
H15B C15 H15A 109.5
N3 C16 C17 118.5(4)
N3 C16 C15 118.6(4)
C17 C16 C15 123.0(4)
C18 C17 C16 119.8(4)
C18 C17 H17 120.1
C16 C17 H17 120.1
C17 C18 C19 121.7(4)
C17 C18 H18 119.1
C19 C18 H18 119.1
C18 C19 C28 117.3(4)
C18 C19 C20 124.7(4)
C28 C19 C20 118.0(4)
C21 C20 C19 121.6(4)
C21 C20 H20 119.2
C19 C20 H20 119.2
C20 C21 C22 120.5(4)
C20 C21 H21 119.7
C22 C21 H21 119.7
C27 C22 C23 116.5(4)
C27 C22 C21 120.5(4)
C23 C22 C21 123.0(4)
C24 C23 C22 119.8(4)
C24 C23 H23 120.1
C22 C23 H23 120.1
C23 C24 C25 119.9(4)
C23 C24 H24 120.0
C25 C24 H24 120.0
N4 C25 C24 122.0(4)
N4 C25 C26 116.5(4)
C24 C25 C26 121.5(4)
C25 C26 H26C 109.5
C25 C26 H26B 109.5
H26C C26 H26B 109.5
C25 C26 H26A 109.5
H26C C26 H26A 109.5
H26B C26 H26A 109.5
N4 C27 C22 124.3(4)
N4 C27 C28 117.3(4)
C22 C27 C28 118.4(4)
N3 C28 C19 119.0(4)
N3 C28 C27 119.9(4)
C19 C28 C27 121.0(4)

loop_
_geom_bond_atom_site_label_1
_geom_bond_atom_site_label_2
_geom_bond_distance
Fe1 O5 1.990(3)
Fe1 O4 1.999(3)
Fe1 O1 2.032(3)
Fe1 O8 2.033(3)
Fe1 N2 2.051(3)
Fe1 N1 2.054(3)
N1 C6 1.325(5)
N1 C2 1.335(4)
N2 C9 1.325(5)
N2 C13 1.342(5)
N3 C16 1.338(5)
N3 C28 1.362(5)
N3 H3A 0.9501
N4 C25 1.326(5)
N4 C27 1.362(5)
O1 C1 1.290(4)
O2 C1 1.232(5)
O3 C7 1.216(4)
O4 C7 1.292(4)
O5 C8 1.303(4)
O6 C8 1.215(5)
O7 C14 1.213(4)
O8 C14 1.301(4)
O9 H9B 0.9499
O9 H9A 0.9497
O10 H10B 0.9500
O10 H10A 0.9502
C1 C2 1.514(5)
C2 C3 1.375(5)
C3 C4 1.381(5)
C3 H3 0.9500
C4 C5 1.396(5)
C4 H4 0.9500
C5 C6 1.361(5)
C5 H5 0.9500
C6 C7 1.520(5)
C8 C9 1.514(5)
C9 C10 1.371(5)
C10 C11 1.390(6)
C10 H10 0.9500
C11 C12 1.375(5)
C11 H11 0.9500
C12 C13 1.379(5)
C12 H12 0.9500
C13 C14 1.503(5)
C15 C16 1.479(5)
C15 H15C 0.9800
C15 H15B 0.9800
C15 H15A 0.9800
C16 C17 1.395(6)
C17 C18 1.363(6)
C17 H17 0.9500
C18 C19 1.395(6)
C18 H18 0.9500
C19 C28 1.408(5)
C19 C20 1.432(5)
C20 C21 1.341(6)
C20 H20 0.9500
C21 C22 1.424(6)
C21 H21 0.9500
C22 C27 1.396(5)
C22 C23 1.409(5)
C23 C24 1.351(6)
C23 H23 0.9500
C24 C25 1.418(6)
C24 H24 0.9500
C25 C26 1.494(6)
C26 H26C 0.9800
C26 H26B 0.9800
C26 H26A 0.9800
C27 C28 1.426(5)

loop_
_geom_hbond_atom_site_label_D
_geom_hbond_atom_site_label_H
_geom_hbond_atom_site_label_A
_geom_hbond_site_symmetry_A
_geom_hbond_distance_DH
_geom_hbond_distance_HA
_geom_hbond_distance_DA
_geom_hbond_angle_DHA
_geom_hbond_publ_flag
O9 H9B O10 2_546 0.95 2.01 2.907(5) 157.1 yes
O9 H9A O5 . 0.95 1.99 2.866(4) 152.7 yes
O10 H10B O9 2_556 0.95 2.33 2.907(4) 118.9 no
O10 H10A O7 1_655 0.95 2.11 2.964(4) 149.5 yes
N3 H3A O8 4_676 0.95 2.00 2.832(4) 145 no
C3 H3 O7 4_675 0.95 2.45 3.304(5) 150 yes
C12 H12 O2 4_576 0.95 2.39 3.263(5) 152 yes
C17 H17 O9 4_576 0.95 2.41 3.357(5) 175 yes
